data_4326484
loop_
_publ_author_name
'Deguang Huang'
'Olga V. Makhlynets'
'Lay Ling Tan'
'Sonny C. Lee'
'Elena V. Rybak-Akimova'
'R. H. Holm'

_publ_section_title
;
 Fast Carbon Dioxide Fixation by
 2,6-Pyridinedicarboxamidato-nickel(II)-hydroxide Complexes: Influence of
 Changes in Reactive Site Environment on Reaction Rates
;
_journal_name_full 'Inorganic Chemistry'
_journal_page_first 10070
_journal_page_last 10081
_journal_paper_doi 10.1021/ic200942u
_journal_volume 50
_journal_year 2011
_chemical_formula_moiety 'C29 H33 N6 Ni O5, C8 H20 N'
_chemical_formula_sum 'C37 H53 N7 Ni O5'
_chemical_formula_weight 734.57
_chemical_name_common (Et4N)[Ni(macrocycle)(HCO3)]
_space_group_IT_number 2
_symmetry_cell_setting triclinic
_symmetry_space_group_name_Hall '-P 1'
_symmetry_space_group_name_H-M 'P -1'
_atom_sites_solution_hydrogens geom
_atom_sites_solution_primary direct
_atom_sites_solution_secondary difmap
_audit_creation_method
;
SHELXL-97

The atoms on the two phenyl rings and the dien chain are disordered
in two positions with 55/45 occupancies. Their temperature factors
(Ueq) were evened by using commands DELU&SIMU in the following
refinement.

The hydrogen atom of the -HCO3 group was located from difference
Fourier maps and refined isotropically. It was set to point to the
tertiary amine acceptor located on the dien chain and its hydrogen
bond length was constrained to 0.82 angstrom by using command DFIX.
;
_cell_angle_alpha 95.953(9)
_cell_angle_beta 104.788(9)
_cell_angle_gamma 112.368(8)
_cell_formula_units_Z 2
_cell_length_a 10.521(5)
_cell_length_b 13.400(6)
_cell_length_c 15.030(7)
_cell_measurement_reflns_used 3839
_cell_measurement_temperature 100(2)
_cell_measurement_theta_max 20.86
_cell_measurement_theta_min 2.21
_cell_volume 1846.2(15)
_computing_cell_refinement 'Bruker SAINT'
_computing_data_collection 'Bruker APEX2'
_computing_data_reduction 'Bruker SAINT'
_computing_molecular_graphics 'Bruker SHELXTL'
_computing_publication_material 'Bruker SHELXTL'
_computing_structure_refinement 'SHELXL-97 (Sheldrick, 1997)'
_computing_structure_solution 'SHELXS-97 (Sheldrick, 1990)'
_diffrn_ambient_temperature 100(2)
_diffrn_measured_fraction_theta_full 0.995
_diffrn_measured_fraction_theta_max 0.995
_diffrn_measurement_device_type 'Bruker APEX-II CCD'
_diffrn_measurement_method '\f and \w scans'
_diffrn_radiation_monochromator graphite
_diffrn_radiation_source 'fine-focus sealed tube'
_diffrn_radiation_type MoK\a
_diffrn_radiation_wavelength 0.71073
_diffrn_reflns_av_R_equivalents 0.0579
_diffrn_reflns_av_sigmaI/netI 0.0658
_diffrn_reflns_limit_h_max 12
_diffrn_reflns_limit_h_min -12
_diffrn_reflns_limit_k_max 15
_diffrn_reflns_limit_k_min -16
_diffrn_reflns_limit_l_max 17
_diffrn_reflns_limit_l_min -18
_diffrn_reflns_number 20033
_diffrn_reflns_theta_full 25.23
_diffrn_reflns_theta_max 25.23
_diffrn_reflns_theta_min 1.69
_diffrn_standards_number 0
_exptl_absorpt_coefficient_mu 0.577
_exptl_absorpt_correction_T_max 0.9340
_exptl_absorpt_correction_T_min 0.8933
_exptl_absorpt_correction_type multi-scan
_exptl_absorpt_process_details SADABS
_exptl_crystal_colour red
_exptl_crystal_density_diffrn 1.321
_exptl_crystal_density_meas ?
_exptl_crystal_description block
_exptl_crystal_F_000 784
_exptl_crystal_size_max 0.20
_exptl_crystal_size_mid 0.15
_exptl_crystal_size_min 0.12
_refine_diff_density_max 0.870
_refine_diff_density_min -0.397
_refine_diff_density_rms 0.068
_refine_ls_extinction_method none
_refine_ls_goodness_of_fit_ref 1.032
_refine_ls_hydrogen_treatment mixed
_refine_ls_matrix_type full
_refine_ls_number_parameters 605
_refine_ls_number_reflns 6626
_refine_ls_number_restraints 903
_refine_ls_restrained_S_all 0.997
_refine_ls_R_factor_all 0.0955
_refine_ls_R_factor_gt 0.0615
_refine_ls_shift/su_max 0.001
_refine_ls_shift/su_mean 0.000
_refine_ls_structure_factor_coef Fsqd
_refine_ls_weighting_details 'calc w=1/[\s^2^(Fo^2^)+(0.0972P)^2^+1.0650P] where P=(Fo^2^+2Fc^2^)/3'
_refine_ls_weighting_scheme calc
_refine_ls_wR_factor_gt 0.1629
_refine_ls_wR_factor_ref 0.1884
_reflns_number_gt 4433
_reflns_number_total 6626
_reflns_threshold_expression >2sigma(I)
_cod_data_source_file ic200942u_si_001_7.cif
_cod_data_source_block Compound12
_cod_depositor_comments
;
The following automatic conversions were performed:

'_exptl_crystal_density_meas' value 'none' was changed to '?' - the
value is perceived as not measured.

Automatic conversion script
Id: cif_fix_values 3008 2015-01-20 13:52:24Z robertas 
;
_cod_original_cell_volume 1846.1(15)
_cod_database_code 4326484

loop_
_symmetry_equiv_pos_as_xyz
'x, y, z'
'-x, -y, -z'

loop_
_atom_site_label
_atom_site_type_symbol
_atom_site_fract_x
_atom_site_fract_y
_atom_site_fract_z
_atom_site_U_iso_or_equiv
_atom_site_adp_type
_atom_site_occupancy
_atom_site_symmetry_multiplicity
_atom_site_calc_flag
_atom_site_refinement_flags
_atom_site_disorder_assembly
_atom_site_disorder_group
Ni1 Ni 0.51391(5) 0.79667(4) 0.73673(4) 0.0436(2) Uani 1 1 d U A .
O1 O 0.6804(3) 0.5755(3) 0.7421(2) 0.0625(8) Uani 1 1 d U . .
O2 O 0.6875(4) 1.0748(2) 0.6506(3) 0.0749(10) Uani 1 1 d U . .
O3 O 0.3621(3) 0.7767(2) 0.78497(19) 0.0444(6) Uani 1 1 d U . .
O4 O 0.1976(3) 0.6666(3) 0.6490(2) 0.0696(9) Uani 1 1 d U . .
O5 O 0.1263(3) 0.7044(2) 0.7653(2) 0.0587(8) Uani 1 1 d DU . .
C29 C 0.2340(4) 0.7163(3) 0.7296(3) 0.0441(9) Uani 1 1 d U . .
N1 N 0.5303(4) 0.6626(3) 0.7529(2) 0.0473(8) Uani 1 1 d U . .
N2 N 0.6753(3) 0.8252(3) 0.7038(2) 0.0440(7) Uani 1 1 d U . .
N3 N 0.5355(4) 0.9355(2) 0.7049(2) 0.0471(8) Uani 1 1 d U . .
C1 C 0.6447(5) 0.6526(4) 0.7366(3) 0.0498(9) Uani 1 1 d U A .
C2 C 0.7335(4) 0.7529(4) 0.7092(3) 0.0490(9) Uani 1 1 d U A .
C3 C 0.8587(5) 0.7735(4) 0.6873(3) 0.0600(11) Uani 1 1 d U . .
H3A H 0.9013 0.7224 0.6915 0.072 Uiso 1 1 calc R A .
C4 C 0.9209(5) 0.8702(4) 0.6592(4) 0.0699(13) Uani 1 1 d U A .
H4A H 1.0066 0.8854 0.6425 0.084 Uiso 1 1 calc R . .
C5 C 0.8608(5) 0.9445(4) 0.6549(3) 0.0649(12) Uani 1 1 d U . .
H5B H 0.9047 1.0118 0.6365 0.078 Uiso 1 1 calc R A .
C6 C 0.7351(5) 0.9197(3) 0.6778(3) 0.0542(10) Uani 1 1 d U A .
C7 C 0.6499(5) 0.9849(3) 0.6762(3) 0.0568(11) Uani 1 1 d U A .
N5 N 0.1668(5) 0.7880(3) 0.9483(3) 0.0676(11) Uani 1 1 d U . .
C18 C 0.0185(6) 0.7360(4) 0.9441(4) 0.0732(14) Uani 1 1 d U A .
H18A H -0.0386 0.7647 0.9009 0.110 Uiso 1 1 calc R . .
H18B H 0.0112 0.7517 1.0073 0.110 Uiso 1 1 calc R . .
H18C H -0.0187 0.6558 0.9214 0.110 Uiso 1 1 calc R . .
N4 N 0.1969(7) 1.0735(5) 0.9126(4) 0.0513(11) Uani 0.578(3) 1 d PU A 1
N6 N 0.3307(9) 0.5900(7) 1.0219(6) 0.0531(13) Uani 0.578(3) 1 d PU A 1
C8 C 0.4405(8) 0.9901(7) 0.7120(4) 0.0463(13) Uani 0.578(3) 1 d PGU A 1
C9 C 0.3614(7) 1.0094(6) 0.6317(3) 0.0473(12) Uani 0.578(3) 1 d PGU A 1
H9A H 0.3681 0.9865 0.5718 0.057 Uiso 0.578(3) 1 calc PR A 1
C10 C 0.2724(6) 1.0622(4) 0.6392(3) 0.0462(13) Uani 0.578(3) 1 d PGU A 1
H10A H 0.2183 1.0755 0.5843 0.055 Uiso 0.578(3) 1 calc PR A 1
C11 C 0.2625(5) 1.0958(4) 0.7269(4) 0.0462(12) Uani 0.578(3) 1 d PGU A 1
H11A H 0.2017 1.1319 0.7319 0.055 Uiso 0.578(3) 1 calc PR A 1
C12 C 0.3417(6) 1.0764(5) 0.8071(3) 0.0467(11) Uani 0.578(3) 1 d PGU A 1
C13 C 0.4306(8) 1.0236(6) 0.7997(3) 0.0462(12) Uani 0.578(3) 1 d PGU A 1
H13A H 0.4847 1.0103 0.8546 0.055 Uiso 0.578(3) 1 calc PR A 1
C14 C 0.3411(10) 1.1224(7) 0.9029(7) 0.0505(13) Uani 0.578(3) 1 d PU A 1
H14A H 0.4098 1.1077 0.9524 0.061 Uiso 0.578(3) 1 calc PR A 1
H14B H 0.3747 1.2037 0.9124 0.061 Uiso 0.578(3) 1 calc PR A 1
C15 C 0.1970(9) 1.1307(6) 1.0012(5) 0.0551(15) Uani 0.578(3) 1 d PU A 1
H15A H 0.2486 1.2108 1.0091 0.083 Uiso 0.578(3) 1 calc PR A 1
H15B H 0.2455 1.1072 1.0542 0.083 Uiso 0.578(3) 1 calc PR A 1
H15C H 0.0967 1.1121 0.9996 0.083 Uiso 0.578(3) 1 calc PR A 1
C16 C 0.1305(10) 0.9537(6) 0.9000(6) 0.0547(15) Uani 0.578(3) 1 d PU A 1
H16A H 0.1353 0.9198 0.8399 0.066 Uiso 0.578(3) 1 calc PR A 1
H16B H 0.0268 0.9294 0.8941 0.066 Uiso 0.578(3) 1 calc PR A 1
C17 C 0.1972(10) 0.9113(7) 0.9763(7) 0.0569(17) Uani 0.578(3) 1 d PU A 1
H17A H 0.1612 0.9212 1.0298 0.068 Uiso 0.578(3) 1 calc PR A 1
H17B H 0.3034 0.9565 0.9985 0.068 Uiso 0.578(3) 1 calc PR A 1
C19 C 0.2669(11) 0.7461(9) 1.0138(10) 0.0531(19) Uani 0.578(3) 1 d PU A 1
H19A H 0.3682 0.7866 1.0147 0.064 Uiso 0.578(3) 1 calc PR A 1
H19B H 0.2643 0.7612 1.0790 0.064 Uiso 0.578(3) 1 calc PR A 1
C20 C 0.219(2) 0.6259(14) 0.9801(11) 0.0507(17) Uani 0.578(3) 1 d PU A 1
H20A H 0.1307 0.5847 0.9962 0.061 Uiso 0.578(3) 1 calc PR A 1
H20B H 0.1941 0.6082 0.9105 0.061 Uiso 0.578(3) 1 calc PR A 1
C21 C 0.3515(10) 0.5941(8) 1.1226(7) 0.0607(17) Uani 0.578(3) 1 d PU A 1
H21A H 0.4247 0.5671 1.1482 0.091 Uiso 0.578(3) 1 calc PR A 1
H21B H 0.2595 0.5473 1.1309 0.091 Uiso 0.578(3) 1 calc PR A 1
H21C H 0.3842 0.6706 1.1562 0.091 Uiso 0.578(3) 1 calc PR A 1
C22 C 0.2983(10) 0.4810(7) 0.9711(7) 0.0560(14) Uani 0.578(3) 1 d PU A 1
H22A H 0.1968 0.4311 0.9638 0.067 Uiso 0.578(3) 1 calc PR A 1
H22B H 0.3621 0.4521 1.0095 0.067 Uiso 0.578(3) 1 calc PR A 1
C23 C 0.3167(9) 0.4771(5) 0.8762(4) 0.0535(13) Uani 0.578(3) 1 d PGU A 1
C24 C 0.2530(7) 0.3767(5) 0.8106(4) 0.0576(15) Uani 0.578(3) 1 d PGU A 1
H24A H 0.1912 0.3116 0.8246 0.069 Uiso 0.578(3) 1 calc PR A 1
C25 C 0.2795(9) 0.3715(6) 0.7247(4) 0.0587(15) Uani 0.578(3) 1 d PGU A 1
H25A H 0.2359 0.3029 0.6799 0.070 Uiso 0.578(3) 1 calc PR A 1
C26 C 0.3698(13) 0.4667(7) 0.7043(6) 0.0567(15) Uani 0.578(3) 1 d PGU A 1
H26A H 0.3880 0.4632 0.6455 0.068 Uiso 0.578(3) 1 calc PR A 1
C27 C 0.4336(14) 0.5672(6) 0.7698(7) 0.0518(14) Uani 0.578(3) 1 d PGU A 1
C28 C 0.4070(12) 0.5723(5) 0.8558(6) 0.0518(14) Uani 0.578(3) 1 d PGU A 1
H28A H 0.4506 0.6410 0.9006 0.062 Uiso 0.578(3) 1 calc PR A 1
N4' N 0.3136(11) 1.0805(7) 0.9210(7) 0.0515(14) Uani 0.422(3) 1 d PU A 2
N6' N 0.3490(13) 0.6353(9) 1.0447(8) 0.0525(15) Uani 0.422(3) 1 d PU A 2
C8' C 0.4435(12) 0.9840(10) 0.6928(6) 0.0475(14) Uani 0.422(3) 1 d PGU A 2
C9' C 0.3796(11) 0.9950(8) 0.6034(5) 0.0504(15) Uani 0.422(3) 1 d PGU A 2
H9'A H 0.4006 0.9678 0.5506 0.060 Uiso 0.422(3) 1 calc PR A 2
C10' C 0.2852(8) 1.0458(6) 0.5914(4) 0.0530(15) Uani 0.422(3) 1 d PGU A 2
H10B H 0.2415 1.0533 0.5303 0.064 Uiso 0.422(3) 1 calc PR A 2
C11' C 0.2545(8) 1.0856(6) 0.6687(6) 0.0501(15) Uani 0.422(3) 1 d PGU A 2
H11B H 0.1900 1.1203 0.6605 0.060 Uiso 0.422(3) 1 calc PR A 2
C12' C 0.3184(9) 1.0746(6) 0.7581(5) 0.0474(13) Uani 0.422(3) 1 d PGU A 2
C13' C 0.4128(11) 1.0238(9) 0.7701(5) 0.0465(14) Uani 0.422(3) 1 d PGU A 2
H13B H 0.4565 1.0163 0.8312 0.056 Uiso 0.422(3) 1 calc PR A 2
C14' C 0.2921(12) 1.1245(8) 0.8395(8) 0.0510(12) Uani 0.422(3) 1 d PU A 2
H14C H 0.3565 1.2047 0.8574 0.061 Uiso 0.422(3) 1 calc PR A 2
H14D H 0.1909 1.1166 0.8191 0.061 Uiso 0.422(3) 1 calc PR A 2
C15' C 0.3077(13) 1.1444(8) 1.0024(8) 0.0571(15) Uani 0.422(3) 1 d PU A 2
H15D H 0.3764 1.2219 1.0137 0.086 Uiso 0.422(3) 1 calc PR A 2
H15E H 0.3335 1.1148 1.0579 0.086 Uiso 0.422(3) 1 calc PR A 2
H15F H 0.2093 1.1395 0.9906 0.086 Uiso 0.422(3) 1 calc PR A 2
C16' C 0.2163(12) 0.9638(8) 0.9084(8) 0.0489(15) Uani 0.422(3) 1 d PU A 2
H16C H 0.1206 0.9590 0.9099 0.059 Uiso 0.422(3) 1 calc PR A 2
H16D H 0.2020 0.9232 0.8452 0.059 Uiso 0.422(3) 1 calc PR A 2
C17' C 0.2659(13) 0.9105(9) 0.9769(8) 0.0502(19) Uani 0.422(3) 1 d PU A 2
H17C H 0.2660 0.9425 1.0394 0.060 Uiso 0.422(3) 1 calc PR A 2
H17D H 0.3663 0.9220 0.9818 0.060 Uiso 0.422(3) 1 calc PR A 2
C19' C 0.2303(16) 0.7588(13) 1.0165(14) 0.053(2) Uani 0.422(3) 1 d PU A 2
H19C H 0.1914 0.7666 1.0689 0.064 Uiso 0.422(3) 1 calc PR A 2
H19D H 0.3348 0.8098 1.0389 0.064 Uiso 0.422(3) 1 calc PR A 2
C20' C 0.215(3) 0.641(2) 0.9936(16) 0.0522(18) Uani 0.422(3) 1 d PU A 2
H20C H 0.1335 0.5905 1.0118 0.063 Uiso 0.422(3) 1 calc PR A 2
H20D H 0.1932 0.6162 0.9248 0.063 Uiso 0.422(3) 1 calc PR A 2
C21' C 0.3729(14) 0.6512(10) 1.1450(9) 0.056(2) Uani 0.422(3) 1 d PU A 2
H21D H 0.3777 0.7237 1.1693 0.084 Uiso 0.422(3) 1 calc PR A 2
H21E H 0.4643 0.6477 1.1767 0.084 Uiso 0.422(3) 1 calc PR A 2
H21F H 0.2927 0.5930 1.1572 0.084 Uiso 0.422(3) 1 calc PR A 2
C22' C 0.3379(14) 0.5263(12) 1.0097(9) 0.0546(16) Uani 0.422(3) 1 d PU A 2
H22C H 0.2449 0.4698 1.0111 0.065 Uiso 0.422(3) 1 calc PR A 2
H22D H 0.4174 0.5150 1.0528 0.065 Uiso 0.422(3) 1 calc PR A 2
C23' C 0.3455(12) 0.5085(8) 0.9107(6) 0.0523(15) Uani 0.422(3) 1 d PGU A 2
C24' C 0.2784(10) 0.4009(7) 0.8563(6) 0.0553(17) Uani 0.422(3) 1 d PGU A 2
H24B H 0.2243 0.3416 0.8801 0.066 Uiso 0.422(3) 1 calc PR A 2
C25' C 0.2904(12) 0.3800(7) 0.7670(6) 0.0551(17) Uani 0.422(3) 1 d PGU A 2
H25B H 0.2445 0.3065 0.7298 0.066 Uiso 0.422(3) 1 calc PR A 2
C26' C 0.3696(17) 0.4668(10) 0.7321(7) 0.0548(16) Uani 0.422(3) 1 d PGU A 2
H26B H 0.3778 0.4525 0.6711 0.066 Uiso 0.422(3) 1 calc PR A 2
C27' C 0.437(2) 0.5744(9) 0.7865(10) 0.0521(16) Uani 0.422(3) 1 d PGU A 2
C28' C 0.4247(17) 0.5952(7) 0.8758(9) 0.0526(16) Uani 0.422(3) 1 d PGU A 2
H28B H 0.4706 0.6687 0.9131 0.063 Uiso 0.422(3) 1 calc PR A 2
N7 N 0.2011(4) 0.6332(3) 0.4000(2) 0.0542(9) Uani 1 1 d U . .
C30 C 0.0779(6) 0.6396(4) 0.4331(4) 0.0714(13) Uani 1 1 d U . .
H30A H -0.0155 0.5842 0.3877 0.086 Uiso 1 1 calc R . .
H30B H 0.0867 0.6188 0.4949 0.086 Uiso 1 1 calc R . .
C31 C 0.0736(6) 0.7491(4) 0.4427(4) 0.0877(17) Uani 1 1 d U . .
H31A H -0.0088 0.7453 0.4635 0.131 Uiso 1 1 calc R . .
H31B H 0.0628 0.7701 0.3816 0.131 Uiso 1 1 calc R . .
H31C H 0.1639 0.8044 0.4894 0.131 Uiso 1 1 calc R . .
C32 C 0.1836(6) 0.6539(4) 0.3014(4) 0.0734(13) Uani 1 1 d U . .
H32A H 0.1850 0.7284 0.3029 0.088 Uiso 1 1 calc R . .
H32B H 0.2688 0.6553 0.2841 0.088 Uiso 1 1 calc R . .
C33 C 0.0512(5) 0.5733(4) 0.2263(4) 0.0754(14) Uani 1 1 d U . .
H33A H 0.0511 0.5941 0.1657 0.113 Uiso 1 1 calc R . .
H33B H -0.0345 0.5731 0.2409 0.113 Uiso 1 1 calc R . .
H33C H 0.0492 0.4992 0.2226 0.113 Uiso 1 1 calc R . .
C34 C 0.3412(6) 0.7224(4) 0.4665(4) 0.0756(14) Uani 1 1 d U . .
H34A H 0.3455 0.7169 0.5322 0.091 Uiso 1 1 calc R . .
H34B H 0.3438 0.7957 0.4593 0.091 Uiso 1 1 calc R . .
C35 C 0.4752(6) 0.7137(5) 0.4479(4) 0.0848(17) Uani 1 1 d U . .
H35A H 0.5639 0.7737 0.4921 0.127 Uiso 1 1 calc R . .
H35B H 0.4718 0.7196 0.3830 0.127 Uiso 1 1 calc R . .
H35C H 0.4748 0.6422 0.4570 0.127 Uiso 1 1 calc R . .
C36 C 0.1892(6) 0.5188(4) 0.3982(4) 0.0658(12) Uani 1 1 d U . .
H36A H 0.2456 0.5044 0.3589 0.079 Uiso 1 1 calc R . .
H36B H 0.0863 0.4661 0.3671 0.079 Uiso 1 1 calc R . .
C37 C 0.2405(6) 0.4955(5) 0.4921(4) 0.0810(15) Uani 1 1 d U . .
H37A H 0.2288 0.4186 0.4839 0.122 Uiso 1 1 calc R . .
H37B H 0.1835 0.5070 0.5312 0.122 Uiso 1 1 calc R . .
H37C H 0.3432 0.5456 0.5232 0.122 Uiso 1 1 calc R . .
H5A H 0.150(6) 0.737(4) 0.8214(15) 0.097 Uiso 1 1 d D . .

loop_
_atom_site_aniso_label
_atom_site_aniso_U_11
_atom_site_aniso_U_22
_atom_site_aniso_U_33
_atom_site_aniso_U_23
_atom_site_aniso_U_13
_atom_site_aniso_U_12
Ni1 0.0415(3) 0.0397(3) 0.0554(3) 0.0150(2) 0.0233(2) 0.0171(2)
O1 0.072(2) 0.086(2) 0.073(2) 0.0412(17) 0.0444(17) 0.0577(18)
O2 0.084(2) 0.0412(16) 0.106(3) 0.0233(17) 0.058(2) 0.0137(16)
O3 0.0434(15) 0.0360(14) 0.0592(16) 0.0163(12) 0.0205(13) 0.0184(12)
O4 0.066(2) 0.073(2) 0.063(2) 0.0033(16) 0.0223(16) 0.0246(17)
O5 0.0570(18) 0.0569(18) 0.0674(19) 0.0165(15) 0.0249(16) 0.0255(15)
C29 0.045(2) 0.0391(19) 0.062(2) 0.0195(18) 0.0262(18) 0.0234(17)
N1 0.0475(19) 0.0531(19) 0.057(2) 0.0209(16) 0.0274(16) 0.0291(16)
N2 0.0429(18) 0.0490(18) 0.0401(17) 0.0080(14) 0.0189(14) 0.0162(15)
N3 0.0481(19) 0.0367(17) 0.055(2) 0.0098(14) 0.0229(16) 0.0122(15)
C1 0.052(2) 0.068(2) 0.046(2) 0.0217(18) 0.0250(18) 0.0348(19)
C2 0.042(2) 0.067(2) 0.044(2) 0.0121(18) 0.0196(17) 0.0250(18)
C3 0.048(2) 0.078(3) 0.061(3) 0.015(2) 0.025(2) 0.030(2)
C4 0.054(3) 0.078(3) 0.077(3) 0.014(2) 0.035(2) 0.019(2)
C5 0.058(3) 0.057(2) 0.072(3) 0.007(2) 0.037(2) 0.008(2)
C6 0.051(2) 0.047(2) 0.056(2) 0.0054(18) 0.0275(19) 0.0071(18)
C7 0.064(2) 0.037(2) 0.064(2) 0.0063(18) 0.034(2) 0.0088(18)
N5 0.097(3) 0.048(2) 0.057(2) 0.0198(18) 0.022(2) 0.029(2)
C18 0.105(4) 0.076(3) 0.066(3) 0.021(2) 0.027(3) 0.065(3)
N4 0.059(2) 0.0403(18) 0.058(2) 0.0094(16) 0.0255(18) 0.0205(18)
N6 0.050(2) 0.064(3) 0.064(3) 0.038(2) 0.031(2) 0.030(2)
C8 0.052(2) 0.029(2) 0.059(3) 0.013(2) 0.025(2) 0.0130(17)
C9 0.055(2) 0.030(2) 0.058(3) 0.009(2) 0.026(2) 0.0145(17)
C10 0.056(2) 0.032(2) 0.055(3) 0.012(2) 0.025(2) 0.0175(18)
C11 0.055(2) 0.031(2) 0.057(2) 0.014(2) 0.024(2) 0.0177(17)
C12 0.055(2) 0.0305(18) 0.057(2) 0.011(2) 0.024(2) 0.0164(16)
C13 0.052(2) 0.0298(19) 0.059(3) 0.012(2) 0.023(2) 0.0156(17)
C14 0.058(2) 0.038(2) 0.058(2) 0.008(2) 0.025(2) 0.020(2)
C15 0.062(3) 0.045(3) 0.063(3) 0.008(2) 0.028(3) 0.024(3)
C16 0.065(3) 0.042(2) 0.057(3) 0.013(2) 0.023(3) 0.021(3)
C17 0.067(4) 0.047(2) 0.059(3) 0.011(2) 0.023(3) 0.026(3)
C19 0.050(3) 0.064(3) 0.055(3) 0.028(3) 0.020(3) 0.029(3)
C20 0.049(2) 0.061(3) 0.060(3) 0.035(3) 0.028(3) 0.030(2)
C21 0.055(3) 0.073(4) 0.064(3) 0.039(3) 0.027(3) 0.027(3)
C22 0.054(3) 0.062(3) 0.074(3) 0.038(2) 0.033(2) 0.034(2)
C23 0.054(2) 0.057(3) 0.078(3) 0.038(2) 0.035(2) 0.038(2)
C24 0.059(3) 0.056(2) 0.084(4) 0.034(3) 0.035(3) 0.038(2)
C25 0.060(3) 0.056(2) 0.084(4) 0.032(3) 0.033(3) 0.039(2)
C26 0.055(2) 0.058(2) 0.080(4) 0.031(3) 0.034(3) 0.037(2)
C27 0.050(2) 0.057(2) 0.078(4) 0.035(2) 0.036(3) 0.040(2)
C28 0.050(2) 0.058(2) 0.076(3) 0.037(2) 0.034(3) 0.037(2)
N4' 0.061(3) 0.039(2) 0.058(2) 0.007(2) 0.022(2) 0.024(2)
N6' 0.051(2) 0.063(3) 0.061(3) 0.036(3) 0.030(2) 0.028(3)
C8' 0.053(2) 0.030(2) 0.059(3) 0.012(2) 0.025(2) 0.0116(19)
C9' 0.056(3) 0.032(3) 0.059(3) 0.012(3) 0.024(3) 0.011(2)
C10' 0.060(3) 0.034(3) 0.059(3) 0.010(3) 0.020(3) 0.013(2)
C11' 0.058(3) 0.032(2) 0.059(3) 0.011(3) 0.020(3) 0.017(2)
C12' 0.055(2) 0.029(2) 0.059(2) 0.013(2) 0.023(2) 0.0152(18)
C13' 0.053(2) 0.029(2) 0.058(3) 0.013(2) 0.022(2) 0.0148(18)
C14' 0.058(2) 0.035(2) 0.060(2) 0.009(2) 0.022(2) 0.0185(19)
C15' 0.065(3) 0.043(2) 0.062(2) 0.006(2) 0.023(3) 0.023(3)
C16' 0.058(3) 0.040(2) 0.058(2) 0.0105(19) 0.027(3) 0.025(3)
C17' 0.061(4) 0.045(3) 0.055(3) 0.009(2) 0.026(4) 0.028(3)
C19' 0.051(4) 0.062(4) 0.056(3) 0.025(3) 0.023(4) 0.028(3)
C20' 0.050(3) 0.062(3) 0.058(3) 0.033(3) 0.027(3) 0.028(2)
C21' 0.055(3) 0.064(4) 0.060(3) 0.037(3) 0.028(3) 0.024(4)
C22' 0.051(3) 0.062(3) 0.067(3) 0.037(3) 0.031(3) 0.029(3)
C23' 0.052(3) 0.057(3) 0.072(3) 0.037(2) 0.032(3) 0.035(2)
C24' 0.056(3) 0.056(3) 0.076(4) 0.036(3) 0.031(3) 0.036(2)
C25' 0.059(3) 0.054(2) 0.078(4) 0.033(3) 0.034(3) 0.038(2)
C26' 0.055(2) 0.057(2) 0.079(4) 0.032(3) 0.035(3) 0.038(2)
C27' 0.051(2) 0.057(2) 0.077(4) 0.034(3) 0.036(3) 0.038(2)
C28' 0.051(3) 0.058(3) 0.076(3) 0.037(2) 0.036(3) 0.036(2)
N7 0.067(2) 0.0367(16) 0.0593(19) 0.0094(14) 0.0382(17) 0.0118(15)
C30 0.081(3) 0.057(3) 0.083(3) 0.008(2) 0.048(3) 0.024(2)
C31 0.095(4) 0.055(3) 0.114(4) 0.001(3) 0.053(3) 0.024(3)
C32 0.094(3) 0.055(3) 0.074(3) 0.011(2) 0.042(2) 0.024(2)
C33 0.071(3) 0.087(3) 0.082(3) 0.016(3) 0.034(3) 0.043(3)
C34 0.082(3) 0.060(3) 0.067(3) 0.003(2) 0.040(2) 0.004(2)
C35 0.067(3) 0.085(4) 0.078(3) -0.004(3) 0.042(3) 0.000(3)
C36 0.073(3) 0.050(2) 0.082(3) 0.015(2) 0.041(2) 0.022(2)
C37 0.091(4) 0.081(3) 0.092(4) 0.035(3) 0.056(3) 0.037(3)

loop_
_atom_type_symbol
_atom_type_description
_atom_type_scat_dispersion_real
_atom_type_scat_dispersion_imag
_atom_type_scat_source
C C 0.0033 0.0016 'International Tables Vol C Tables 4.2.6.8 and 6.1.1.4'
H H 0.0000 0.0000 'International Tables Vol C Tables 4.2.6.8 and 6.1.1.4'
N N 0.0061 0.0033 'International Tables Vol C Tables 4.2.6.8 and 6.1.1.4'
O O 0.0106 0.0060 'International Tables Vol C Tables 4.2.6.8 and 6.1.1.4'
Ni Ni 0.3393 1.1124 'International Tables Vol C Tables 4.2.6.8 and 6.1.1.4'

loop_
_geom_angle_atom_site_label_1
_geom_angle_atom_site_label_2
_geom_angle_atom_site_label_3
_geom_angle
N2 Ni1 O3 173.23(13)
N2 Ni1 N1 82.69(14)
O3 Ni1 N1 97.87(12)
N2 Ni1 N3 82.51(15)
O3 Ni1 N3 97.17(12)
N1 Ni1 N3 164.92(14)
C29 O3 Ni1 117.3(3)
C29 O5 H5A 117(4)
O4 C29 O3 128.0(4)
O4 C29 O5 115.7(4)
O3 C29 O5 116.3(4)
C1 N1 C27 113.8(7)
C1 N1 C27' 117.5(9)
C27 N1 C27' 9.7(9)
C1 N1 Ni1 115.9(3)
C27 N1 Ni1 129.9(6)
C27' N1 Ni1 126.5(8)
C2 N2 C6 122.1(4)
C2 N2 Ni1 118.9(3)
C6 N2 Ni1 119.0(3)
C7 N3 C8' 113.5(6)
C7 N3 C8 119.5(5)
C8' N3 C8 11.5(5)
C7 N3 Ni1 115.2(3)
C8' N3 Ni1 130.4(6)
C8 N3 Ni1 125.2(4)
O1 C1 N1 129.0(4)
O1 C1 C2 120.7(4)
N1 C1 C2 110.3(4)
N2 C2 C3 120.4(4)
N2 C2 C1 112.1(3)
C3 C2 C1 127.5(4)
C2 C3 C4 118.3(5)
C2 C3 H3A 120.9
C4 C3 H3A 120.9
C5 C4 C3 120.8(4)
C5 C4 H4A 119.6
C3 C4 H4A 119.6
C4 C5 C6 118.5(5)
C4 C5 H5B 120.7
C6 C5 H5B 120.7
N2 C6 C5 119.9(4)
N2 C6 C7 111.9(4)
C5 C6 C7 128.2(4)
O2 C7 N3 128.0(4)
O2 C7 C6 120.7(4)
N3 C7 C6 111.3(4)
C19' N5 C18 102.8(8)
C19' N5 C17' 98.2(9)
C18 N5 C17' 127.6(6)
C19' N5 C17 110.7(9)
C18 N5 C17 100.4(5)
C17' N5 C17 27.4(4)
C19' N5 C19 15.6(11)
C18 N5 C19 113.6(6)
C17' N5 C19 98.7(7)
C17 N5 C19 117.4(6)
N5 C18 H18A 109.5
N5 C18 H18B 109.5
H18A C18 H18B 109.5
N5 C18 H18C 109.5
H18A C18 H18C 109.5
H18B C18 H18C 109.5
C14 N4 C15 109.9(6)
C14 N4 C16 116.5(6)
C15 N4 C16 112.1(6)
C22 N6 C20 111.0(8)
C22 N6 C21 111.4(7)
C20 N6 C21 111.4(9)
C9 C8 C13 120.0
C9 C8 N3 120.3(4)
C13 C8 N3 119.7(4)
C10 C9 C8 120.0
C10 C9 H9A 120.0
C8 C9 H9A 120.0
C9 C10 C11 120.0
C9 C10 H10A 120.0
C11 C10 H10A 120.0
C10 C11 C12 120.0
C10 C11 H11A 120.0
C12 C11 H11A 120.0
C13 C12 C11 120.0
C13 C12 C14 120.2(5)
C11 C12 C14 119.5(5)
C12 C13 C8 120.0
C12 C13 H13A 120.0
C8 C13 H13A 120.0
N4 C14 C12 111.7(7)
N4 C14 H14A 109.3
C12 C14 H14A 109.3
N4 C14 H14B 109.3
C12 C14 H14B 109.3
H14A C14 H14B 107.9
N4 C15 H15A 109.5
N4 C15 H15B 109.5
H15A C15 H15B 109.5
N4 C15 H15C 109.5
H15A C15 H15C 109.5
H15B C15 H15C 109.5
N4 C16 C17 114.9(7)
N4 C16 H16A 108.5
C17 C16 H16A 108.5
N4 C16 H16B 108.5
C17 C16 H16B 108.5
H16A C16 H16B 107.5
C16 C17 N5 114.5(7)
C16 C17 H17A 108.6
N5 C17 H17A 108.6
C16 C17 H17B 108.6
N5 C17 H17B 108.6
H17A C17 H17B 107.6
C20 C19 N5 110.6(10)
C20 C19 H19A 109.5
N5 C19 H19A 109.5
C20 C19 H19B 109.5
N5 C19 H19B 109.5
H19A C19 H19B 108.1
N6 C20 C19 112.0(12)
N6 C20 H20A 109.2
C19 C20 H20A 109.2
N6 C20 H20B 109.2
C19 C20 H20B 109.2
H20A C20 H20B 107.9
N6 C21 H21A 109.5
N6 C21 H21B 109.5
H21A C21 H21B 109.5
N6 C21 H21C 109.5
H21A C21 H21C 109.5
H21B C21 H21C 109.5
N6 C22 C23 114.6(6)
N6 C22 H22A 108.6
C23 C22 H22A 108.6
N6 C22 H22B 108.6
C23 C22 H22B 108.6
H22A C22 H22B 107.6
C24 C23 C28 120.0
C24 C23 C22 120.0(5)
C28 C23 C22 119.8(5)
C25 C24 C23 120.0
C25 C24 H24A 120.0
C23 C24 H24A 120.0
C24 C25 C26 120.0
C24 C25 H25A 120.0
C26 C25 H25A 120.0
C25 C26 C27 120.0
C25 C26 H26A 120.0
C27 C26 H26A 120.0
C26 C27 C28 120.0
C26 C27 N1 121.0(6)
C28 C27 N1 118.9(6)
C27 C28 C23 120.0
C27 C28 H28A 120.0
C23 C28 H28A 120.0
C14' N4' C15' 113.2(9)
C14' N4' C16' 115.1(9)
C15' N4' C16' 108.6(9)
C21' N6' C20' 112.1(12)
C21' N6' C22' 108.5(9)
C20' N6' C22' 107.7(12)
N3 C8' C9' 120.3(6)
N3 C8' C13' 119.7(6)
C9' C8' C13' 120.0
C10' C9' C8' 120.0
C10' C9' H9'A 120.0
C8' C9' H9'A 120.0
C11' C10' C9' 120.0
C11' C10' H10B 120.0
C9' C10' H10B 120.0
C10' C11' C12' 120.0
C10' C11' H11B 120.0
C12' C11' H11B 120.0
C13' C12' C11' 120.0
C13' C12' C14' 121.1(7)
C11' C12' C14' 118.7(7)
C12' C13' C8' 120.0
C12' C13' H13B 120.0
C8' C13' H13B 120.0
N4' C14' C12' 116.4(8)
N4' C14' H14C 108.2
C12' C14' H14C 108.2
N4' C14' H14D 108.2
C12' C14' H14D 108.2
H14C C14' H14D 107.3
N4' C15' H15D 109.5
N4' C15' H15E 109.5
H15D C15' H15E 109.5
N4' C15' H15F 109.5
H15D C15' H15F 109.5
H15E C15' H15F 109.5
C17' C16' N4' 114.7(10)
C17' C16' H16C 108.6
N4' C16' H16C 108.6
C17' C16' H16D 108.6
N4' C16' H16D 108.6
H16C C16' H16D 107.6
C16' C17' N5 109.1(9)
C16' C17' H17C 109.9
N5 C17' H17C 109.9
C16' C17' H17D 109.9
N5 C17' H17D 109.9
H17C C17' H17D 108.3
N5 C19' C20' 114.5(15)
N5 C19' H19C 108.6
C20' C19' H19C 108.6
N5 C19' H19D 108.6
C20' C19' H19D 108.6
H19C C19' H19D 107.6
N6' C20' C19' 109.6(16)
N6' C20' H20C 109.7
C19' C20' H20C 109.7
N6' C20' H20D 109.7
C19' C20' H20D 109.7
H20C C20' H20D 108.2
N6' C21' H21D 109.5
N6' C21' H21E 109.5
H21D C21' H21E 109.5
N6' C21' H21F 109.5
H21D C21' H21F 109.5
H21E C21' H21F 109.5
N6' C22' C23' 113.8(10)
N6' C22' H22C 108.8
C23' C22' H22C 108.8
N6' C22' H22D 108.8
C23' C22' H22D 108.8
H22C C22' H22D 107.7
C24' C23' C28' 120.0
C24' C23' C22' 118.2(8)
C28' C23' C22' 121.7(8)
C23' C24' C25' 120.0
C23' C24' H24B 120.0
C25' C24' H24B 120.0
C26' C25' C24' 120.0
C26' C25' H25B 120.0
C24' C25' H25B 120.0
C25' C26' C27' 120.0
C25' C26' H26B 120.0
C27' C26' H26B 120.0
C28' C27' C26' 120.0
C28' C27' N1 120.4(8)
C26' C27' N1 119.3(8)
C27' C28' C23' 120.0
C27' C28' H28B 120.0
C23' C28' H28B 120.0
C36 N7 C34 114.4(4)
C36 N7 C32 109.2(3)
C34 N7 C32 108.8(3)
C36 N7 C30 106.6(3)
C34 N7 C30 107.7(3)
C32 N7 C30 110.2(4)
C31 C30 N7 115.1(4)
C31 C30 H30A 108.5
N7 C30 H30A 108.5
C31 C30 H30B 108.5
N7 C30 H30B 108.5
H30A C30 H30B 107.5
C30 C31 H31A 109.5
C30 C31 H31B 109.5
H31A C31 H31B 109.5
C30 C31 H31C 109.5
H31A C31 H31C 109.5
H31B C31 H31C 109.5
C33 C32 N7 116.2(4)
C33 C32 H32A 108.2
N7 C32 H32A 108.2
C33 C32 H32B 108.2
N7 C32 H32B 108.2
H32A C32 H32B 107.4
C32 C33 H33A 109.5
C32 C33 H33B 109.5
H33A C33 H33B 109.5
C32 C33 H33C 109.5
H33A C33 H33C 109.5
H33B C33 H33C 109.5
N7 C34 C35 112.1(4)
N7 C34 H34A 109.2
C35 C34 H34A 109.2
N7 C34 H34B 109.2
C35 C34 H34B 109.2
H34A C34 H34B 107.9
C34 C35 H35A 109.5
C34 C35 H35B 109.5
H35A C35 H35B 109.5
C34 C35 H35C 109.5
H35A C35 H35C 109.5
H35B C35 H35C 109.5
N7 C36 C37 115.3(4)
N7 C36 H36A 108.4
C37 C36 H36A 108.4
N7 C36 H36B 108.4
C37 C36 H36B 108.4
H36A C36 H36B 107.5
C36 C37 H37A 109.5
C36 C37 H37B 109.5
H37A C37 H37B 109.5
C36 C37 H37C 109.5
H37A C37 H37C 109.5
H37B C37 H37C 109.5

loop_
_geom_bond_atom_site_label_1
_geom_bond_atom_site_label_2
_geom_bond_distance
Ni1 N2 1.803(3)
Ni1 O3 1.859(3)
Ni1 N1 1.903(3)
Ni1 N3 1.912(3)
O1 C1 1.230(5)
O2 C7 1.252(5)
O3 C29 1.273(5)
O4 C29 1.208(5)
O5 C29 1.336(5)
O5 H5A 0.836(10)
N1 C1 1.339(5)
N1 C27 1.395(6)
N1 C27' 1.454(9)
N2 C2 1.328(5)
N2 C6 1.332(5)
N3 C7 1.338(5)
N3 C8' 1.345(6)
N3 C8 1.463(5)
C1 C2 1.484(6)
C2 C3 1.372(6)
C3 C4 1.377(7)
C3 H3A 0.9500
C4 C5 1.366(7)
C4 H4A 0.9500
C5 C6 1.379(6)
C5 H5B 0.9500
C6 C7 1.468(6)
N5 C19' 1.259(17)
N5 C18 1.427(7)
N5 C17' 1.513(12)
N5 C17 1.547(9)
N5 C19 1.559(11)
C18 H18A 0.9800
C18 H18B 0.9800
C18 H18C 0.9800
N4 C14 1.459(11)
N4 C15 1.467(9)
N4 C16 1.455(9)
N6 C22 1.445(11)
N6 C20 1.456(18)
N6 C21 1.466(11)
C8 C9 1.3900
C8 C13 1.3900
C9 C10 1.3900
C9 H9A 0.9500
C10 C11 1.3900
C10 H10A 0.9500
C11 C12 1.3900
C11 H11A 0.9500
C12 C13 1.3900
C12 C14 1.508(9)
C13 H13A 0.9500
C14 H14A 0.9900
C14 H14B 0.9900
C15 H15A 0.9800
C15 H15B 0.9800
C15 H15C 0.9800
C16 C17 1.469(12)
C16 H16A 0.9900
C16 H16B 0.9900
C17 H17A 0.9900
C17 H17B 0.9900
C19 C20 1.479(18)
C19 H19A 0.9900
C19 H19B 0.9900
C20 H20A 0.9900
C20 H20B 0.9900
C21 H21A 0.9800
C21 H21B 0.9800
C21 H21C 0.9800
C22 C23 1.486(10)
C22 H22A 0.9900
C22 H22B 0.9900
C23 C24 1.3900
C23 C28 1.3900
C24 C25 1.3900
C24 H24A 0.9500
C25 C26 1.3900
C25 H25A 0.9500
C26 C27 1.3900
C26 H26A 0.9500
C27 C28 1.3900
C28 H28A 0.9500
N4' C14' 1.418(15)
N4' C15' 1.447(13)
N4' C16' 1.467(14)
N6' C21' 1.443(15)
N6' C20' 1.46(3)
N6' C22' 1.450(16)
C8' C9' 1.3900
C8' C13' 1.3900
C9' C10' 1.3900
C9' H9'A 0.9500
C10' C11' 1.3900
C10' H10B 0.9500
C11' C12' 1.3900
C11' H11B 0.9500
C12' C13' 1.3900
C12' C14' 1.471(12)
C13' H13B 0.9500
C14' H14C 0.9900
C14' H14D 0.9900
C15' H15D 0.9800
C15' H15E 0.9800
C15' H15F 0.9800
C16' C17' 1.416(16)
C16' H16C 0.9900
C16' H16D 0.9900
C17' H17C 0.9900
C17' H17D 0.9900
C19' C20' 1.52(2)
C19' H19C 0.9900
C19' H19D 0.9900
C20' H20C 0.9900
C20' H20D 0.9900
C21' H21D 0.9800
C21' H21E 0.9800
C21' H21F 0.9800
C22' C23' 1.510(14)
C22' H22C 0.9900
C22' H22D 0.9900
C23' C24' 1.3900
C23' C28' 1.3900
C24' C25' 1.3900
C24' H24B 0.9500
C25' C26' 1.3900
C25' H25B 0.9500
C26' C27' 1.3900
C26' H26B 0.9500
C27' C28' 1.3900
C28' H28B 0.9500
N7 C36 1.487(5)
N7 C34 1.503(6)
N7 C32 1.514(6)
N7 C30 1.529(6)
C30 C31 1.478(7)
C30 H30A 0.9900
C30 H30B 0.9900
C31 H31A 0.9800
C31 H31B 0.9800
C31 H31C 0.9800
C32 C33 1.476(7)
C32 H32A 0.9900
C32 H32B 0.9900
C33 H33A 0.9800
C33 H33B 0.9800
C33 H33C 0.9800
C34 C35 1.549(7)
C34 H34A 0.9900
C34 H34B 0.9900
C35 H35A 0.9800
C35 H35B 0.9800
C35 H35C 0.9800
C36 C37 1.487(7)
C36 H36A 0.9900
C36 H36B 0.9900
C37 H37A 0.9800
C37 H37B 0.9800
C37 H37C 0.9800

loop_
_geom_torsion_atom_site_label_1
_geom_torsion_atom_site_label_2
_geom_torsion_atom_site_label_3
_geom_torsion_atom_site_label_4
_geom_torsion
N2 Ni1 O3 C29 -176.5(10)
N1 Ni1 O3 C29 -82.2(3)
N3 Ni1 O3 C29 96.6(3)
Ni1 O3 C29 O4 2.3(5)
Ni1 O3 C29 O5 -179.0(2)
N2 Ni1 N1 C1 1.5(3)
O3 Ni1 N1 C1 -171.7(3)
N3 Ni1 N1 C1 12.8(7)
N2 Ni1 N1 C27 -170.9(6)
O3 Ni1 N1 C27 15.9(6)
N3 Ni1 N1 C27 -159.7(7)
N2 Ni1 N1 C27' 177.5(8)
O3 Ni1 N1 C27' 4.3(8)
N3 Ni1 N1 C27' -171.2(9)
O3 Ni1 N2 C2 91.9(11)
N1 Ni1 N2 C2 -3.3(3)
N3 Ni1 N2 C2 179.7(3)
O3 Ni1 N2 C6 -85.9(12)
N1 Ni1 N2 C6 179.0(3)
N3 Ni1 N2 C6 1.9(3)
N2 Ni1 N3 C7 -0.3(3)
O3 Ni1 N3 C7 172.9(3)
N1 Ni1 N3 C7 -11.6(7)
N2 Ni1 N3 C8' 168.2(6)
O3 Ni1 N3 C8' -18.6(6)
N1 Ni1 N3 C8' 156.9(7)
N2 Ni1 N3 C8 -178.8(4)
O3 Ni1 N3 C8 -5.6(4)
N1 Ni1 N3 C8 170.0(5)
C27 N1 C1 O1 -6.5(8)
C27' N1 C1 O1 3.4(9)
Ni1 N1 C1 O1 179.8(4)
C27 N1 C1 C2 173.9(6)
C27' N1 C1 C2 -176.1(7)
Ni1 N1 C1 C2 0.2(4)
C6 N2 C2 C3 -0.4(6)
Ni1 N2 C2 C3 -178.1(3)
C6 N2 C2 C1 -178.2(3)
Ni1 N2 C2 C1 4.1(5)
O1 C1 C2 N2 177.8(4)
N1 C1 C2 N2 -2.6(5)
O1 C1 C2 C3 0.2(7)
N1 C1 C2 C3 179.8(4)
N2 C2 C3 C4 -0.5(6)
C1 C2 C3 C4 176.9(4)
C2 C3 C4 C5 1.2(7)
C3 C4 C5 C6 -1.1(7)
C2 N2 C6 C5 0.5(6)
Ni1 N2 C6 C5 178.2(3)
C2 N2 C6 C7 179.4(4)
Ni1 N2 C6 C7 -2.9(5)
C4 C5 C6 N2 0.3(7)
C4 C5 C6 C7 -178.4(4)
C8' N3 C7 O2 8.7(8)
C8 N3 C7 O2 -2.2(7)
Ni1 N3 C7 O2 179.2(4)
C8' N3 C7 C6 -171.6(6)
C8 N3 C7 C6 177.5(4)
Ni1 N3 C7 C6 -1.1(5)
N2 C6 C7 O2 -177.8(4)
C5 C6 C7 O2 1.0(7)
N2 C6 C7 N3 2.5(5)
C5 C6 C7 N3 -178.7(4)
C7 N3 C8 C9 63.7(6)
C8' N3 C8 C9 3(4)
Ni1 N3 C8 C9 -117.9(4)
C7 N3 C8 C13 -115.7(4)
C8' N3 C8 C13 -177(5)
Ni1 N3 C8 C13 62.8(6)
C13 C8 C9 C10 0.0
N3 C8 C9 C10 -179.4(7)
C8 C9 C10 C11 0.0
C9 C10 C11 C12 0.0
C10 C11 C12 C13 0.0
C10 C11 C12 C14 174.3(6)
C11 C12 C13 C8 0.0
C14 C12 C13 C8 -174.3(6)
C9 C8 C13 C12 0.0
N3 C8 C13 C12 179.4(7)
C15 N4 C14 C12 -172.6(6)
C16 N4 C14 C12 58.5(9)
C13 C12 C14 N4 -121.3(6)
C11 C12 C14 N4 64.4(8)
C14 N4 C16 C17 70.7(10)
C15 N4 C16 C17 -57.2(10)
N4 C16 C17 N5 -159.0(7)
C19' N5 C17 C16 178.3(10)
C18 N5 C17 C16 -73.6(8)
C17' N5 C17 C16 111.9(18)
C19 N5 C17 C16 162.8(8)
C19' N5 C19 C20 109(4)
C18 N5 C19 C20 60.5(10)
C17' N5 C19 C20 -161.8(10)
C17 N5 C19 C20 177.1(9)
C22 N6 C20 C19 -165.1(9)
C21 N6 C20 C19 70.1(13)
N5 C19 C20 N6 163.7(11)
C20 N6 C22 C23 71.7(11)
C21 N6 C22 C23 -163.5(7)
N6 C22 C23 C24 -162.5(6)
N6 C22 C23 C28 22.6(9)
C28 C23 C24 C25 0.0
C22 C23 C24 C25 -174.9(7)
C23 C24 C25 C26 0.0
C24 C25 C26 C27 0.0
C25 C26 C27 C28 0.0
C25 C26 C27 N1 176.7(11)
C1 N1 C27 C26 -56.9(8)
C27' N1 C27 C26 -172(9)
Ni1 N1 C27 C26 115.6(6)
C1 N1 C27 C28 119.8(6)
C27' N1 C27 C28 5(8)
Ni1 N1 C27 C28 -67.6(9)
C26 C27 C28 C23 0.0
N1 C27 C28 C23 -176.8(11)
C24 C23 C28 C27 0.0
C22 C23 C28 C27 174.9(7)
C7 N3 C8' C9' 57.9(8)
C8 N3 C8' C9' -178(5)
Ni1 N3 C8' C9' -110.8(6)
C7 N3 C8' C13' -121.8(6)
C8 N3 C8' C13' 2(4)
Ni1 N3 C8' C13' 69.6(8)
N3 C8' C9' C10' -179.7(11)
C13' C8' C9' C10' 0.0
C8' C9' C10' C11' 0.0
C9' C10' C11' C12' 0.0
C10' C11' C12' C13' 0.0
C10' C11' C12' C14' 175.7(8)
C11' C12' C13' C8' 0.0
C14' C12' C13' C8' -175.6(8)
N3 C8' C13' C12' 179.7(11)
C9' C8' C13' C12' 0.0
C15' N4' C14' C12' 171.0(9)
C16' N4' C14' C12' -63.3(13)
C13' C12' C14' N4' -25.9(12)
C11' C12' C14' N4' 158.5(8)
C14' N4' C16' C17' 160.3(10)
C15' N4' C16' C17' -71.7(12)
N4' C16' C17' N5 -172.2(8)
C19' N5 C17' C16' 179.5(11)
C18 N5 C17' C16' -67.4(10)
C17 N5 C17' C16' -60.5(14)
C19 N5 C17' C16' 163.7(9)
C18 N5 C19' C20' 77.4(14)
C17' N5 C19' C20' -151.0(14)
C17 N5 C19' C20' -176.2(13)
C19 N5 C19' C20' -58(4)
C21' N6' C20' C19' 69.5(18)
C22' N6' C20' C19' -171.2(13)
N5 C19' C20' N6' 143.9(16)
C21' N6' C22' C23' -167.4(10)
C20' N6' C22' C23' 71.0(15)
N6' C22' C23' C24' -153.6(9)
N6' C22' C23' C28' 30.5(13)
C28' C23' C24' C25' 0.0
C22' C23' C24' C25' -176.0(9)
C23' C24' C25' C26' 0.0
C24' C25' C26' C27' 0.0
C25' C26' C27' C28' 0.0
C25' C26' C27' N1 174.2(15)
C1 N1 C27' C28' 115.5(8)
C27 N1 C27' C28' -175(9)
Ni1 N1 C27' C28' -60.4(12)
C1 N1 C27' C26' -58.7(11)
C27 N1 C27' C26' 11(8)
Ni1 N1 C27' C26' 125.4(7)
C26' C27' C28' C23' 0.0
N1 C27' C28' C23' -174.2(15)
C24' C23' C28' C27' 0.0
C22' C23' C28' C27' 175.9(10)
C36 N7 C30 C31 178.1(5)
C34 N7 C30 C31 54.9(6)
C32 N7 C30 C31 -63.6(5)
C36 N7 C32 C33 54.2(6)
C34 N7 C32 C33 179.7(4)
C30 N7 C32 C33 -62.5(5)
C36 N7 C34 C35 54.0(5)
C32 N7 C34 C35 -68.4(5)
C30 N7 C34 C35 172.2(4)
C34 N7 C36 C37 43.0(5)
C32 N7 C36 C37 165.2(4)
C30 N7 C36 C37 -75.8(5)
